data_7718654
loop_
_publ_author_name
'Pearce, Kyle G.'
'Mahon, Mary F.'
'Hill, Michael S.'

_publ_section_title
;
 Alkylzinc-mediated transmetallation of a calcium hydride.
;
_journal_issue 22
_journal_name_full 'Dalton transactions (Cambridge, England : 2003)'
_journal_page_first 8903
_journal_page_last 8907
_journal_paper_doi 10.1039/d5dt00958h
_journal_volume 54
_journal_year 2025
_chemical_formula_moiety 'C70 H112 Ca2 N4 Zn2, 2(C7 H8)'
_chemical_formula_sum 'C84 H128 Ca2 N4 Zn2'
_chemical_formula_weight 1404.80
_chemical_properties_physical Air-sensitive,Moisture-sensitive
_space_group_crystal_system triclinic
_space_group_IT_number 2
_space_group_name_Hall '-P 1'
_space_group_name_H-M_alt 'P -1'
_atom_sites_solution_hydrogens mixed
_atom_sites_solution_primary dual
_audit_creation_date 2024-08-09
_audit_creation_method
;
Olex2 1.5
(compiled 2024.02.16 svn.r378c4104 for OlexSys, GUI svn.r6928)
;
_audit_update_record
;
2025-03-10 deposited with the CCDC.	2025-05-07 downloaded from the CCDC.
;
_cell_angle_alpha 79.833(2)
_cell_angle_beta 83.380(2)
_cell_angle_gamma 79.400(2)
_cell_formula_units_Z 1
_cell_length_a 11.3098(3)
_cell_length_b 12.3970(2)
_cell_length_c 14.7801(4)
_cell_measurement_reflns_used 9280
_cell_measurement_temperature 150.00(10)
_cell_measurement_theta_max 79.5790
_cell_measurement_theta_min 3.0470
_cell_volume 1997.58(8)
_computing_cell_refinement 'CrysAlisPro 1.171.43.131a (Rigaku OD, 2024)'
_computing_data_collection 'CrysAlisPro system (CCD 43.131a 64-bit (release 19-07-2024))'
_computing_data_reduction 'CrysAlisPro 1.171.43.131a (Rigaku OD, 2024)'
_computing_molecular_graphics 'Olex2 1.5 (Dolomanov et al., 2009)'
_computing_publication_material 'Olex2 1.5 (Dolomanov et al., 2009)'
_computing_structure_refinement 'SHELXL 2019/3 (Sheldrick, 2015)'
_computing_structure_solution 'SHELXT 2018/2 (Sheldrick, 2018)'
_diffrn_ambient_environment N~2~
_diffrn_ambient_temperature 150.00(10)
_diffrn_detector 'Hybrid Pixel Array Detector'
_diffrn_detector_area_resol_mean 10.0000
_diffrn_detector_type 'HyPix-Arc 100'
_diffrn_measured_fraction_theta_full 0.980
_diffrn_measured_fraction_theta_max 0.955
_diffrn_measurement_device 'four-circle diffractometer'
_diffrn_measurement_device_type 'XtaLAB Synergy, Dualflex, HyPix-Arc 100'
_diffrn_measurement_method '\w scans'
_diffrn_radiation_monochromator mirror
_diffrn_radiation_probe x-ray
_diffrn_radiation_type 'Cu K\a'
_diffrn_radiation_wavelength 1.54184
_diffrn_reflns_av_R_equivalents 0.0296
_diffrn_reflns_av_unetI/netI 0.0312
_diffrn_reflns_Laue_measured_fraction_full 0.980
_diffrn_reflns_Laue_measured_fraction_max 0.955
_diffrn_reflns_limit_h_max 14
_diffrn_reflns_limit_h_min -13
_diffrn_reflns_limit_k_max 15
_diffrn_reflns_limit_k_min -15
_diffrn_reflns_limit_l_max 18
_diffrn_reflns_limit_l_min -18
_diffrn_reflns_number 23719
_diffrn_reflns_point_group_measured_fraction_full 0.980
_diffrn_reflns_point_group_measured_fraction_max 0.955
_diffrn_reflns_theta_full 67.684
_diffrn_reflns_theta_max 81.107
_diffrn_reflns_theta_min 3.049
_diffrn_source 'micro-focus sealed X-ray tube'
_diffrn_source_type 'PhotonJet (Cu) X-ray Source'
_exptl_absorpt_coefficient_mu 2.178
_exptl_absorpt_correction_T_max 1.00000
_exptl_absorpt_correction_T_min 0.76512
_exptl_absorpt_correction_type multi-scan
_exptl_absorpt_process_details
;
CrysAlisPro 1.171.43.131a (Rigaku Oxford Diffraction, 2024)
Empirical absorption correction using spherical harmonics,
implemented in SCALE3 ABSPACK scaling algorithm.
;
_exptl_crystal_colour colourless
_exptl_crystal_colour_primary colourless
_exptl_crystal_density_diffrn 1.168
_exptl_crystal_description block
_exptl_crystal_F_000 760
_exptl_crystal_size_max 0.276
_exptl_crystal_size_mid 0.072
_exptl_crystal_size_min 0.052
_refine_diff_density_max 0.390
_refine_diff_density_min -0.704
_refine_diff_density_rms 0.052
_refine_ls_extinction_coef 0.00058(15)
_refine_ls_extinction_expression Fc^*^=kFc[1+0.001xFc^2^\l^3^/sin(2\q)]^-1/4^
_refine_ls_extinction_method 'SHELXL-2019/2 (Sheldrick 2019)'
_refine_ls_goodness_of_fit_ref 1.087
_refine_ls_hydrogen_treatment mixed
_refine_ls_matrix_type full
_refine_ls_number_parameters 431
_refine_ls_number_reflns 8418
_refine_ls_number_restraints 43
_refine_ls_restrained_S_all 1.091
_refine_ls_R_factor_all 0.0476
_refine_ls_R_factor_gt 0.0405
_refine_ls_shift/su_max 0.002
_refine_ls_shift/su_mean 0.000
_refine_ls_structure_factor_coef Fsqd
_refine_ls_weighting_details 'w=1/[\s^2^(Fo^2^)+(0.0553P)^2^+0.8063P] where P=(Fo^2^+2Fc^2^)/3'
_refine_ls_weighting_scheme calc
_refine_ls_wR_factor_gt 0.1080
_refine_ls_wR_factor_ref 0.1118
_reflns_Friedel_coverage 0.000
_reflns_number_gt 7205
_reflns_number_total 8418
_reflns_threshold_expression 'I > 2\s(I)'
_cod_data_source_file d5dt00958h2.cif
_cod_data_source_block y24msh02
_cod_depositor_comments 'Adding full bibliography for 7718652--7718654.cif.'
_cod_database_code 7718654
_shelx_shelxl_version_number 2019/3
_shelx_space_group_comment
;
The symmetry employed for this shelxl refinement is uniquely defined
by the following loop, which should always be used as a source of
symmetry information in preference to the above space-group names.
They are only intended as comments.
;
_shelx_estimated_absorpt_t_max 0.899
_shelx_estimated_absorpt_t_min 0.581
_olex2_refinement_description
;
1. Fixed Uiso
 At 1.2 times of:
  All C(H) groups
 At 1.5 times of:
  All C(H,H,H) groups
2. Restrained distances
 C42-C37 \\sim C42-C41
 with sigma of 0.004
3. Uiso/Uaniso restraints and constraints
C36 \\sim C41 \\sim C40 \\sim C39 \\sim C38 \\sim C37 \\sim C42: within 2A with
sigma of 0.02 and sigma for terminal atoms of 0.01 within 2A
4.a Ternary CH refined with riding coordinates:
 C12(H12), C15(H15), C24(H24), C27(H27), C30(H30), C33(H33)
4.b Aromatic/amide H refined with riding coordinates:
 C2(H2), C8(H8), C9(H9), C10(H10), C20(H20), C21(H21), C22(H22), C41(H41),
 C40(H40), C39(H39), C38(H38), C37(H37)
4.c Fitted hexagon refined as free rotating group:
 C36(C41,C40,C39,C38,C37)
4.d Idealised Me refined as rotating group:
 C4(H4A,H4B,H4C), C5(H5A,H5B,H5C), C13(H13A,H13B,H13C), C14(H14A,H14B,H14C),
 C16(H16A,H16B,H16C), C17(H17A,H17B,H17C), C25(H25A,H25B,H25C), C26(H26A,H26B,
 H26C), C28(H28A,H28B,H28C), C29(H29A,H29B,H29C), C31(H31A,H31B,H31C), C32(H32A,
 H32B,H32C), C34(H34A,H34B,H34C), C35(H35A,H35B,H35C), C42(H42C,H42B,H42A)
;
_olex2_submission_special_instructions 'No special instructions were received'

loop_
_space_group_symop_operation_xyz
'x, y, z'
'-x, -y, -z'

loop_
_atom_site_label
_atom_site_type_symbol
_atom_site_fract_x
_atom_site_fract_y
_atom_site_fract_z
_atom_site_U_iso_or_equiv
_atom_site_adp_type
_atom_site_occupancy
_atom_site_site_symmetry_order
_atom_site_calc_flag
_atom_site_refinement_flags_posn
_atom_site_refinement_flags_adp
_atom_site_refinement_flags_occupancy
_atom_site_disorder_assembly
_atom_site_disorder_group
Zn1 Zn 1.06831(2) 0.55046(2) 0.54230(2) 0.03213(9) Uani 1 1 d . . . . .
H1 H 0.933(2) 0.579(2) 0.4903(18) 0.049(7) Uiso 1 1 d . . . . .
Ca1 Ca 0.80598(3) 0.54910(3) 0.62796(2) 0.02742(10) Uani 1 1 d . . . . .
N1 N 0.67853(14) 0.52115(13) 0.76540(11) 0.0280(3) Uani 1 1 d . . . . .
N2 N 0.66783(14) 0.71404(12) 0.60380(11) 0.0277(3) Uani 1 1 d . . . . .
C1 C 0.56036(17) 0.56151(16) 0.76921(13) 0.0308(4) Uani 1 1 d . . . . .
C2 C 0.50405(17) 0.64740(17) 0.70515(14) 0.0334(4) Uani 1 1 d . . . . .
H2 H 0.418719 0.653788 0.708367 0.040 Uiso 1 1 calc R U . . .
C3 C 0.55265(17) 0.72595(15) 0.63669(14) 0.0300(4) Uani 1 1 d . . . . .
C4 C 0.4755(2) 0.5172(2) 0.84897(16) 0.0445(5) Uani 1 1 d . . . . .
H4A H 0.452492 0.449120 0.836416 0.067 Uiso 1 1 calc R U . . .
H4B H 0.402941 0.573131 0.855796 0.067 Uiso 1 1 calc R U . . .
H4C H 0.516278 0.500705 0.906026 0.067 Uiso 1 1 calc R U . . .
C5 C 0.46284(18) 0.82923(17) 0.60508(16) 0.0384(4) Uani 1 1 d . . . . .
H5A H 0.505854 0.884778 0.566182 0.058 Uiso 1 1 calc R U . . .
H5B H 0.420690 0.859912 0.659029 0.058 Uiso 1 1 calc R U . . .
H5C H 0.404045 0.809612 0.569642 0.058 Uiso 1 1 calc R U . . .
C6 C 0.72666(17) 0.45817(16) 0.84880(13) 0.0297(4) Uani 1 1 d . . . . .
C7 C 0.73941(18) 0.34163(16) 0.86784(13) 0.0322(4) Uani 1 1 d . . . . .
C8 C 0.7923(2) 0.28568(17) 0.94793(15) 0.0382(4) Uani 1 1 d . . . . .
H8 H 0.800540 0.206988 0.961573 0.046 Uiso 1 1 calc R U . . .
C9 C 0.8327(2) 0.34245(19) 1.00764(15) 0.0425(5) Uani 1 1 d . . . . .
H9 H 0.868569 0.303125 1.061590 0.051 Uiso 1 1 calc R U . . .
C10 C 0.8204(2) 0.45728(19) 0.98794(15) 0.0407(5) Uani 1 1 d . . . . .
H10 H 0.848565 0.496339 1.028677 0.049 Uiso 1 1 calc R U . . .
C11 C 0.76750(18) 0.51637(17) 0.90959(13) 0.0333(4) Uani 1 1 d . . . . .
C12 C 0.6965(2) 0.27218(17) 0.80685(14) 0.0368(4) Uani 1 1 d . . . . .
H12 H 0.662116 0.323334 0.752518 0.044 Uiso 1 1 calc R U . . .
C13 C 0.8007(2) 0.18869(18) 0.77139(17) 0.0472(5) Uani 1 1 d . . . . .
H13A H 0.866465 0.227681 0.741830 0.071 Uiso 1 1 calc R U . . .
H13B H 0.772533 0.151913 0.726428 0.071 Uiso 1 1 calc R U . . .
H13C H 0.829947 0.132943 0.823180 0.071 Uiso 1 1 calc R U . . .
C14 C 0.5974(3) 0.2097(2) 0.85886(18) 0.0521(6) Uani 1 1 d . . . . .
H14A H 0.628929 0.160333 0.913252 0.078 Uiso 1 1 calc R U . . .
H14B H 0.571641 0.165590 0.818170 0.078 Uiso 1 1 calc R U . . .
H14C H 0.528244 0.263326 0.878348 0.078 Uiso 1 1 calc R U . . .
C15 C 0.7522(2) 0.64276(17) 0.89385(15) 0.0368(4) Uani 1 1 d . . . . .
H15 H 0.727484 0.670628 0.829950 0.044 Uiso 1 1 calc R U . . .
C16 C 0.8699(2) 0.6830(2) 0.90122(18) 0.0468(5) Uani 1 1 d . . . . .
H16A H 0.896683 0.655855 0.963156 0.070 Uiso 1 1 calc R U . . .
H16B H 0.856817 0.764419 0.889927 0.070 Uiso 1 1 calc R U . . .
H16C H 0.931889 0.654471 0.855295 0.070 Uiso 1 1 calc R U . . .
C17 C 0.6526(2) 0.6914(2) 0.96126(18) 0.0509(6) Uani 1 1 d . . . . .
H17A H 0.577384 0.665734 0.955218 0.076 Uiso 1 1 calc R U . . .
H17B H 0.640708 0.772702 0.947413 0.076 Uiso 1 1 calc R U . . .
H17C H 0.675863 0.666858 1.024444 0.076 Uiso 1 1 calc R U . . .
C18 C 0.71145(17) 0.80047(15) 0.53730(14) 0.0307(4) Uani 1 1 d . . . . .
C19 C 0.68466(17) 0.81802(16) 0.44490(15) 0.0342(4) Uani 1 1 d . . . . .
C20 C 0.7387(2) 0.89664(18) 0.38156(16) 0.0424(5) Uani 1 1 d . . . . .
H20 H 0.722648 0.908156 0.318570 0.051 Uiso 1 1 calc R U . . .
C21 C 0.8146(2) 0.95759(19) 0.40906(18) 0.0478(6) Uani 1 1 d . . . . .
H21 H 0.850104 1.010814 0.365250 0.057 Uiso 1 1 calc R U . . .
C22 C 0.8390(2) 0.94119(18) 0.50014(18) 0.0446(5) Uani 1 1 d . . . . .
H22 H 0.890618 0.984251 0.518532 0.053 Uiso 1 1 calc R U . . .
C23 C 0.78941(17) 0.86263(15) 0.56606(15) 0.0342(4) Uani 1 1 d . . . . .
C24 C 0.59846(18) 0.75688(16) 0.41047(14) 0.0346(4) Uani 1 1 d . . . . .
H24 H 0.561833 0.710289 0.464921 0.042 Uiso 1 1 calc R U . . .
C25 C 0.4961(2) 0.83875(19) 0.36380(16) 0.0424(5) Uani 1 1 d . . . . .
H25A H 0.456139 0.889582 0.406062 0.064 Uiso 1 1 calc R U . . .
H25B H 0.437294 0.797515 0.348029 0.064 Uiso 1 1 calc R U . . .
H25C H 0.529345 0.881482 0.307491 0.064 Uiso 1 1 calc R U . . .
C26 C 0.6634(2) 0.6800(2) 0.34355(17) 0.0467(5) Uani 1 1 d . . . . .
H26A H 0.696620 0.724361 0.288145 0.070 Uiso 1 1 calc R U . . .
H26B H 0.606146 0.638238 0.326272 0.070 Uiso 1 1 calc R U . . .
H26C H 0.729143 0.627984 0.373300 0.070 Uiso 1 1 calc R U . . .
C27 C 0.81414(18) 0.84761(16) 0.66672(15) 0.0356(4) Uani 1 1 d . . . . .
H27 H 0.820359 0.766562 0.691747 0.043 Uiso 1 1 calc R U . . .
C28 C 0.7087(2) 0.90921(19) 0.72272(18) 0.0450(5) Uani 1 1 d . . . . .
H28A H 0.696782 0.988661 0.697501 0.067 Uiso 1 1 calc R U . . .
H28B H 0.726785 0.898711 0.787264 0.067 Uiso 1 1 calc R U . . .
H28C H 0.635000 0.879624 0.719192 0.067 Uiso 1 1 calc R U . . .
C29 C 0.9327(2) 0.8825(2) 0.68109(18) 0.0460(5) Uani 1 1 d . . . . .
H29A H 0.999024 0.844625 0.643398 0.069 Uiso 1 1 calc R U . . .
H29B H 0.948184 0.862210 0.746310 0.069 Uiso 1 1 calc R U . . .
H29C H 0.926781 0.963141 0.662762 0.069 Uiso 1 1 calc R U . . .
C30 C 0.79868(18) 0.37553(16) 0.53964(14) 0.0336(4) Uani 1 1 d . . . . .
H30 H 0.812801 0.371999 0.605735 0.041(6) Uiso 1 1 calc R . . . .
C31 C 0.8203(2) 0.25658(18) 0.51794(17) 0.0439(5) Uani 1 1 d . . . . .
H31A H 0.811074 0.258775 0.452487 0.066 Uiso 1 1 calc R U . . .
H31B H 0.761451 0.214929 0.555734 0.066 Uiso 1 1 calc R U . . .
H31C H 0.902147 0.220059 0.531735 0.066 Uiso 1 1 calc R U . . .
C32 C 0.66638(19) 0.42881(18) 0.52619(16) 0.0406(5) Uani 1 1 d . . . . .
H32A H 0.651366 0.503885 0.542103 0.041(6) Uiso 1 1 calc R . . . .
H32B H 0.612580 0.383573 0.566249 0.051(7) Uiso 1 1 calc R . . . .
H32C H 0.651019 0.432849 0.461661 0.053(8) Uiso 1 1 calc R . . . .
C33 C 1.03139(19) 0.54508(18) 0.68428(14) 0.0364(4) Uani 1 1 d . . . . .
H33 H 0.956123 0.599027 0.696122 0.035(6) Uiso 1 1 calc R . . . .
C34 C 1.1370(2) 0.5810(2) 0.72222(17) 0.0458(5) Uani 1 1 d . . . . .
H34A H 1.141391 0.658649 0.696189 0.069 Uiso 1 1 calc R U . . .
H34B H 1.212735 0.533686 0.705004 0.069 Uiso 1 1 calc R U . . .
H34C H 1.123873 0.573393 0.789594 0.069 Uiso 1 1 calc R U . . .
C35 C 1.0146(2) 0.42925(19) 0.73673(16) 0.0437(5) Uani 1 1 d . . . . .
H35A H 0.944193 0.407342 0.716470 0.052(7) Uiso 1 1 calc R . . . .
H35B H 1.002070 0.431607 0.803125 0.057(8) Uiso 1 1 calc R . . . .
H35C H 1.086781 0.375113 0.723969 0.057(8) Uiso 1 1 calc R . . . .
C36 C 0.19617(15) 1.04736(15) 0.88958(15) 0.0720(8) Uani 1 1 d G U . . .
C41 C 0.16892(15) 0.96091(17) 0.85162(14) 0.0662(8) Uani 1 1 d DG U . . .
H41 H 0.087977 0.960237 0.840580 0.079 Uiso 1 1 calc R U . . .
C40 C 0.2601(2) 0.87543(14) 0.82982(13) 0.0698(8) Uani 1 1 d G U . . .
H40 H 0.241483 0.816346 0.803877 0.084 Uiso 1 1 calc R U . . .
C39 C 0.37854(17) 0.87641(14) 0.84598(14) 0.0659(8) Uani 1 1 d G U . . .
H39 H 0.440861 0.817995 0.831077 0.079 Uiso 1 1 calc R U . . .
C38 C 0.40579(14) 0.96287(17) 0.88394(15) 0.0687(8) Uani 1 1 d G U . . .
H38 H 0.486733 0.963536 0.894979 0.082 Uiso 1 1 calc R U . . .
C37 C 0.31460(17) 1.04834(15) 0.90574(15) 0.0681(8) Uani 1 1 d DG U . . .
H37 H 0.333227 1.107429 0.931682 0.082 Uiso 1 1 calc R U . . .
C42 C 0.0982(4) 1.1394(4) 0.9120(4) 0.1172(16) Uani 1 1 d D U . . .
H42C H 0.052116 1.114501 0.969801 0.176 Uiso 1 1 calc R U . . .
H42B H 0.044298 1.160540 0.862090 0.176 Uiso 1 1 calc R U . . .
H42A H 0.133730 1.203584 0.918761 0.176 Uiso 1 1 calc R U . . .

loop_
_atom_site_aniso_label
_atom_site_aniso_U_11
_atom_site_aniso_U_22
_atom_site_aniso_U_33
_atom_site_aniso_U_23
_atom_site_aniso_U_13
_atom_site_aniso_U_12
Zn1 0.03069(15) 0.03306(15) 0.03331(15) -0.00800(10) 0.00436(10) -0.00889(10)
Ca1 0.02647(18) 0.02548(17) 0.02822(19) -0.00308(13) 0.00220(14) -0.00288(13)
N1 0.0294(8) 0.0284(7) 0.0255(7) -0.0029(6) -0.0003(6) -0.0057(6)
N2 0.0282(7) 0.0220(7) 0.0321(8) -0.0014(6) -0.0018(6) -0.0054(6)
C1 0.0296(9) 0.0324(9) 0.0304(9) -0.0039(7) 0.0004(7) -0.0079(7)
C2 0.0248(9) 0.0373(10) 0.0366(10) -0.0024(8) -0.0014(7) -0.0057(7)
C3 0.0288(9) 0.0270(9) 0.0341(10) -0.0047(7) -0.0030(7) -0.0041(7)
C4 0.0345(11) 0.0524(13) 0.0409(12) 0.0049(10) 0.0041(9) -0.0086(9)
C5 0.0306(10) 0.0353(10) 0.0441(12) -0.0014(9) -0.0021(8) 0.0023(8)
C6 0.0286(9) 0.0324(9) 0.0262(9) -0.0028(7) 0.0011(7) -0.0044(7)
C7 0.0338(10) 0.0338(9) 0.0281(9) -0.0038(7) 0.0008(7) -0.0063(8)
C8 0.0455(12) 0.0326(10) 0.0345(10) 0.0005(8) -0.0065(9) -0.0051(8)
C9 0.0483(12) 0.0423(11) 0.0358(11) 0.0015(9) -0.0126(9) -0.0069(9)
C10 0.0468(12) 0.0422(11) 0.0351(11) -0.0064(9) -0.0077(9) -0.0097(9)
C11 0.0357(10) 0.0352(10) 0.0289(9) -0.0054(8) -0.0003(8) -0.0067(8)
C12 0.0467(12) 0.0328(10) 0.0312(10) -0.0026(8) -0.0037(8) -0.0098(8)
C13 0.0633(15) 0.0330(11) 0.0449(13) -0.0085(9) -0.0042(11) -0.0053(10)
C14 0.0631(15) 0.0564(14) 0.0434(13) -0.0057(11) -0.0021(11) -0.0305(12)
C15 0.0436(11) 0.0339(10) 0.0339(10) -0.0072(8) -0.0026(9) -0.0078(8)
C16 0.0499(13) 0.0430(12) 0.0516(13) -0.0103(10) -0.0043(10) -0.0154(10)
C17 0.0548(14) 0.0425(12) 0.0535(14) -0.0134(11) 0.0062(11) -0.0042(10)
C18 0.0269(9) 0.0236(8) 0.0384(10) 0.0014(7) 0.0001(7) -0.0035(7)
C19 0.0302(9) 0.0292(9) 0.0398(11) 0.0027(8) -0.0025(8) -0.0041(7)
C20 0.0400(11) 0.0405(11) 0.0425(12) 0.0095(9) -0.0045(9) -0.0105(9)
C21 0.0446(12) 0.0407(12) 0.0548(14) 0.0136(10) -0.0064(10) -0.0172(10)
C22 0.0402(11) 0.0346(10) 0.0591(14) 0.0030(10) -0.0074(10) -0.0148(9)
C23 0.0298(9) 0.0250(9) 0.0458(11) -0.0017(8) -0.0024(8) -0.0039(7)
C24 0.0351(10) 0.0324(9) 0.0342(10) 0.0013(8) -0.0022(8) -0.0069(8)
C25 0.0395(11) 0.0427(11) 0.0425(12) 0.0037(9) -0.0092(9) -0.0063(9)
C26 0.0492(13) 0.0467(12) 0.0426(12) -0.0084(10) -0.0006(10) -0.0046(10)
C27 0.0346(10) 0.0259(9) 0.0473(12) -0.0061(8) -0.0046(9) -0.0069(7)
C28 0.0416(12) 0.0381(11) 0.0559(14) -0.0142(10) -0.0052(10) -0.0013(9)
C29 0.0402(12) 0.0452(12) 0.0567(14) -0.0080(10) -0.0084(10) -0.0149(10)
C30 0.0338(10) 0.0318(9) 0.0356(10) -0.0049(8) 0.0028(8) -0.0103(8)
C31 0.0476(12) 0.0347(11) 0.0512(13) -0.0108(9) 0.0046(10) -0.0137(9)
C32 0.0355(11) 0.0385(11) 0.0486(13) -0.0047(9) -0.0004(9) -0.0129(9)
C33 0.0341(10) 0.0408(11) 0.0332(10) -0.0079(8) -0.0015(8) -0.0023(8)
C34 0.0417(12) 0.0536(13) 0.0442(12) -0.0149(10) -0.0059(10) -0.0049(10)
C35 0.0379(11) 0.0478(12) 0.0398(12) 0.0019(9) 0.0001(9) -0.0033(9)
C36 0.0712(19) 0.0727(19) 0.0663(19) -0.0168(15) -0.0081(15) 0.0099(15)
C41 0.077(2) 0.0752(19) 0.0490(15) -0.0074(14) -0.0007(14) -0.0262(16)
C40 0.098(2) 0.0558(16) 0.0530(16) -0.0003(13) 0.0097(16) -0.0251(16)
C39 0.082(2) 0.0507(15) 0.0560(16) -0.0021(12) 0.0074(14) -0.0018(14)
C38 0.075(2) 0.0646(18) 0.0608(17) -0.0037(14) -0.0001(15) -0.0056(15)
C37 0.084(2) 0.0588(17) 0.0639(18) -0.0147(14) -0.0148(16) -0.0082(15)
C42 0.104(3) 0.116(3) 0.128(4) -0.052(3) -0.028(3) 0.033(3)

loop_
_atom_type_symbol
_atom_type_description
_atom_type_scat_dispersion_real
_atom_type_scat_dispersion_imag
_atom_type_scat_source
C C 0.0181 0.0091 'International Tables Vol C Tables 4.2.6.8 and 6.1.1.4'
H H 0.0000 0.0000 'International Tables Vol C Tables 4.2.6.8 and 6.1.1.4'
Ca Ca 0.3641 1.2855 'International Tables Vol C Tables 4.2.6.8 and 6.1.1.4'
N N 0.0311 0.0180 'International Tables Vol C Tables 4.2.6.8 and 6.1.1.4'
Zn Zn -1.5491 0.6778 'International Tables Vol C Tables 4.2.6.8 and 6.1.1.4'

loop_
_geom_angle_atom_site_label_1
_geom_angle_atom_site_label_2
_geom_angle_atom_site_label_3
_geom_angle
_geom_angle_site_symmetry_1
_geom_angle_site_symmetry_3
_geom_angle_publ_flag
Ca1 Zn1 H1 89.1(9) 2_766 . ?
C30 Zn1 H1 111.6(9) 2_766 . ?
C30 Zn1 Ca1 60.10(6) 2_766 2_766 ?
C30 Zn1 C33 126.23(8) 2_766 . ?
C33 Zn1 H1 109.3(9) . . ?
C33 Zn1 Ca1 152.11(6) . 2_766 ?
N1 Ca1 H1 179.4(6) . . ?
N2 Ca1 H1 98.1(6) . . ?
N2 Ca1 N1 81.41(5) . . ?
C1 N1 Ca1 121.99(12) . . ?
C1 N1 C6 117.54(15) . . ?
C6 N1 Ca1 120.46(11) . . ?
C3 N2 Ca1 124.68(12) . . ?
C3 N2 C18 120.32(15) . . ?
C18 N2 Ca1 114.34(11) . . ?
N1 C1 C2 125.12(17) . . ?
N1 C1 C4 120.48(17) . . ?
C2 C1 C4 114.37(17) . . ?
C1 C2 H2 114.5 . . ?
C1 C2 C3 130.97(18) . . ?
C3 C2 H2 114.5 . . ?
N2 C3 C2 123.77(17) . . ?
N2 C3 C5 121.74(17) . . ?
C2 C3 C5 114.46(17) . . ?
C1 C4 H4A 109.5 . . ?
C1 C4 H4B 109.5 . . ?
C1 C4 H4C 109.5 . . ?
H4A C4 H4B 109.5 . . ?
H4A C4 H4C 109.5 . . ?
H4B C4 H4C 109.5 . . ?
C3 C5 H5A 109.5 . . ?
C3 C5 H5B 109.5 . . ?
C3 C5 H5C 109.5 . . ?
H5A C5 H5B 109.5 . . ?
H5A C5 H5C 109.5 . . ?
H5B C5 H5C 109.5 . . ?
C7 C6 N1 121.92(17) . . ?
C7 C6 C11 119.96(18) . . ?
C11 C6 N1 118.03(17) . . ?
C6 C7 C12 123.55(17) . . ?
C8 C7 C6 118.75(19) . . ?
C8 C7 C12 117.69(18) . . ?
C7 C8 H8 119.3 . . ?
C9 C8 C7 121.47(19) . . ?
C9 C8 H8 119.3 . . ?
C8 C9 H9 120.3 . . ?
C8 C9 C10 119.3(2) . . ?
C10 C9 H9 120.3 . . ?
C9 C10 H10 119.4 . . ?
C9 C10 C11 121.2(2) . . ?
C11 C10 H10 119.4 . . ?
C6 C11 C15 122.08(18) . . ?
C10 C11 C6 119.32(19) . . ?
C10 C11 C15 118.57(18) . . ?
C7 C12 H12 108.3 . . ?
C7 C12 C13 111.40(18) . . ?
C7 C12 C14 111.18(17) . . ?
C13 C12 H12 108.3 . . ?
C13 C12 C14 109.25(19) . . ?
C14 C12 H12 108.3 . . ?
C12 C13 H13A 109.5 . . ?
C12 C13 H13B 109.5 . . ?
C12 C13 H13C 109.5 . . ?
H13A C13 H13B 109.5 . . ?
H13A C13 H13C 109.5 . . ?
H13B C13 H13C 109.5 . . ?
C12 C14 H14A 109.5 . . ?
C12 C14 H14B 109.5 . . ?
C12 C14 H14C 109.5 . . ?
H14A C14 H14B 109.5 . . ?
H14A C14 H14C 109.5 . . ?
H14B C14 H14C 109.5 . . ?
C11 C15 H15 107.9 . . ?
C11 C15 C16 111.87(18) . . ?
C11 C15 C17 110.77(18) . . ?
C16 C15 H15 107.9 . . ?
C17 C15 H15 107.9 . . ?
C17 C15 C16 110.32(19) . . ?
C15 C16 H16A 109.5 . . ?
C15 C16 H16B 109.5 . . ?
C15 C16 H16C 109.5 . . ?
H16A C16 H16B 109.5 . . ?
H16A C16 H16C 109.5 . . ?
H16B C16 H16C 109.5 . . ?
C15 C17 H17A 109.5 . . ?
C15 C17 H17B 109.5 . . ?
C15 C17 H17C 109.5 . . ?
H17A C17 H17B 109.5 . . ?
H17A C17 H17C 109.5 . . ?
H17B C17 H17C 109.5 . . ?
C19 C18 N2 121.22(17) . . ?
C19 C18 C23 120.57(17) . . ?
C23 C18 N2 118.06(18) . . ?
C18 C19 C24 123.07(17) . . ?
C20 C19 C18 118.58(19) . . ?
C20 C19 C24 118.35(19) . . ?
C19 C20 H20 119.4 . . ?
C21 C20 C19 121.2(2) . . ?
C21 C20 H20 119.4 . . ?
C20 C21 H21 120.0 . . ?
C22 C21 C20 119.9(2) . . ?
C22 C21 H21 120.0 . . ?
C21 C22 H22 119.3 . . ?
C21 C22 C23 121.5(2) . . ?
C23 C22 H22 119.3 . . ?
C18 C23 C27 120.72(17) . . ?
C22 C23 C18 118.3(2) . . ?
C22 C23 C27 120.95(19) . . ?
C19 C24 H24 108.1 . . ?
C19 C24 C25 111.05(17) . . ?
C19 C24 C26 111.87(18) . . ?
C25 C24 H24 108.1 . . ?
C26 C24 H24 108.1 . . ?
C26 C24 C25 109.54(18) . . ?
C24 C25 H25A 109.5 . . ?
C24 C25 H25B 109.5 . . ?
C24 C25 H25C 109.5 . . ?
H25A C25 H25B 109.5 . . ?
H25A C25 H25C 109.5 . . ?
H25B C25 H25C 109.5 . . ?
C24 C26 H26A 109.5 . . ?
C24 C26 H26B 109.5 . . ?
C24 C26 H26C 109.5 . . ?
H26A C26 H26B 109.5 . . ?
H26A C26 H26C 109.5 . . ?
H26B C26 H26C 109.5 . . ?
C23 C27 H27 107.3 . . ?
C23 C27 C28 110.92(17) . . ?
C23 C27 C29 113.60(18) . . ?
C28 C27 H27 107.3 . . ?
C29 C27 H27 107.3 . . ?
C29 C27 C28 110.16(18) . . ?
C27 C28 H28A 109.5 . . ?
C27 C28 H28B 109.5 . . ?
C27 C28 H28C 109.5 . . ?
H28A C28 H28B 109.5 . . ?
H28A C28 H28C 109.5 . . ?
H28B C28 H28C 109.5 . . ?
C27 C29 H29A 109.5 . . ?
C27 C29 H29B 109.5 . . ?
C27 C29 H29C 109.5 . . ?
H29A C29 H29B 109.5 . . ?
H29A C29 H29C 109.5 . . ?
H29B C29 H29C 109.5 . . ?
Zn1 C30 H30 108.4 2_766 . ?
C31 C30 Zn1 104.44(13) . 2_766 ?
C31 C30 H30 108.4 . . ?
C31 C30 C32 109.17(17) . . ?
C32 C30 Zn1 117.57(14) . 2_766 ?
C32 C30 H30 108.4 . . ?
C30 C31 H31A 109.5 . . ?
C30 C31 H31B 109.5 . . ?
C30 C31 H31C 109.5 . . ?
H31A C31 H31B 109.5 . . ?
H31A C31 H31C 109.5 . . ?
H31B C31 H31C 109.5 . . ?
C30 C32 H32A 109.5 . . ?
C30 C32 H32B 109.5 . . ?
C30 C32 H32C 109.5 . . ?
H32A C32 H32B 109.5 . . ?
H32A C32 H32C 109.5 . . ?
H32B C32 H32C 109.5 . . ?
Zn1 C33 H33 108.7 . . ?
C34 C33 Zn1 108.51(14) . . ?
C34 C33 H33 108.7 . . ?
C35 C33 Zn1 113.70(15) . . ?
C35 C33 H33 108.7 . . ?
C35 C33 C34 108.39(18) . . ?
C33 C34 H34A 109.5 . . ?
C33 C34 H34B 109.5 . . ?
C33 C34 H34C 109.5 . . ?
H34A C34 H34B 109.5 . . ?
H34A C34 H34C 109.5 . . ?
H34B C34 H34C 109.5 . . ?
C33 C35 H35A 109.5 . . ?
C33 C35 H35B 109.5 . . ?
C33 C35 H35C 109.5 . . ?
H35A C35 H35B 109.5 . . ?
H35A C35 H35C 109.5 . . ?
H35B C35 H35C 109.5 . . ?
C41 C36 C37 120.0 . . ?
C41 C36 C42 119.76(14) . . ?
C37 C36 C42 120.23(14) . . ?
C36 C41 H41 120.0 . . ?
C36 C41 C40 120.0 . . ?
C40 C41 H41 120.0 . . ?
C41 C40 H40 120.0 . . ?
C39 C40 C41 120.0 . . ?
C39 C40 H40 120.0 . . ?
C40 C39 H39 120.0 . . ?
C40 C39 C38 120.0 . . ?
C38 C39 H39 120.0 . . ?
C39 C38 H38 120.0 . . ?
C37 C38 C39 120.0 . . ?
C37 C38 H38 120.0 . . ?
C36 C37 H37 120.0 . . ?
C38 C37 C36 120.0 . . ?
C38 C37 H37 120.0 . . ?
C36 C42 H42C 109.5 . . ?
C36 C42 H42B 109.5 . . ?
C36 C42 H42A 109.5 . . ?
H42C C42 H42B 109.5 . . ?
H42C C42 H42A 109.5 . . ?
H42B C42 H42A 109.5 . . ?

loop_
_geom_bond_atom_site_label_1
_geom_bond_atom_site_label_2
_geom_bond_distance
_geom_bond_site_symmetry_2
_geom_bond_publ_flag
Zn1 H1 1.74(3) . ?
Zn1 Ca1 3.0828(4) 2_766 ?
Zn1 C30 2.0656(19) 2_766 ?
Zn1 C33 2.084(2) . ?
Ca1 H1 2.37(3) . ?
Ca1 N1 2.3632(15) . ?
Ca1 N2 2.3335(15) . ?
N1 C1 1.336(2) . ?
N1 C6 1.444(2) . ?
N2 C3 1.328(2) . ?
N2 C18 1.438(2) . ?
C1 C2 1.403(3) . ?
C1 C4 1.523(3) . ?
C2 H2 0.9500 . ?
C2 C3 1.412(3) . ?
C3 C5 1.520(3) . ?
C4 H4A 0.9800 . ?
C4 H4B 0.9800 . ?
C4 H4C 0.9800 . ?
C5 H5A 0.9800 . ?
C5 H5B 0.9800 . ?
C5 H5C 0.9800 . ?
C6 C7 1.406(3) . ?
C6 C11 1.410(3) . ?
C7 C8 1.400(3) . ?
C7 C12 1.522(3) . ?
C8 H8 0.9500 . ?
C8 C9 1.384(3) . ?
C9 H9 0.9500 . ?
C9 C10 1.386(3) . ?
C10 H10 0.9500 . ?
C10 C11 1.391(3) . ?
C11 C15 1.523(3) . ?
C12 H12 1.0000 . ?
C12 C13 1.528(3) . ?
C12 C14 1.536(3) . ?
C13 H13A 0.9800 . ?
C13 H13B 0.9800 . ?
C13 H13C 0.9800 . ?
C14 H14A 0.9800 . ?
C14 H14B 0.9800 . ?
C14 H14C 0.9800 . ?
C15 H15 1.0000 . ?
C15 C16 1.526(3) . ?
C15 C17 1.526(3) . ?
C16 H16A 0.9800 . ?
C16 H16B 0.9800 . ?
C16 H16C 0.9800 . ?
C17 H17A 0.9800 . ?
C17 H17B 0.9800 . ?
C17 H17C 0.9800 . ?
C18 C19 1.404(3) . ?
C18 C23 1.416(3) . ?
C19 C20 1.402(3) . ?
C19 C24 1.519(3) . ?
C20 H20 0.9500 . ?
C20 C21 1.379(3) . ?
C21 H21 0.9500 . ?
C21 C22 1.378(4) . ?
C22 H22 0.9500 . ?
C22 C23 1.397(3) . ?
C23 C27 1.518(3) . ?
C24 H24 1.0000 . ?
C24 C25 1.533(3) . ?
C24 C26 1.528(3) . ?
C25 H25A 0.9800 . ?
C25 H25B 0.9800 . ?
C25 H25C 0.9800 . ?
C26 H26A 0.9800 . ?
C26 H26B 0.9800 . ?
C26 H26C 0.9800 . ?
C27 H27 1.0000 . ?
C27 C28 1.534(3) . ?
C27 C29 1.530(3) . ?
C28 H28A 0.9800 . ?
C28 H28B 0.9800 . ?
C28 H28C 0.9800 . ?
C29 H29A 0.9800 . ?
C29 H29B 0.9800 . ?
C29 H29C 0.9800 . ?
C30 H30 1.0000 . ?
C30 C31 1.534(3) . ?
C30 C32 1.541(3) . ?
C31 H31A 0.9800 . ?
C31 H31B 0.9800 . ?
C31 H31C 0.9800 . ?
C32 H32A 0.9800 . ?
C32 H32B 0.9800 . ?
C32 H32C 0.9800 . ?
C33 H33 1.0000 . ?
C33 C34 1.541(3) . ?
C33 C35 1.540(3) . ?
C34 H34A 0.9800 . ?
C34 H34B 0.9800 . ?
C34 H34C 0.9800 . ?
C35 H35A 0.9800 . ?
C35 H35B 0.9800 . ?
C35 H35C 0.9800 . ?
C36 C41 1.3900 . ?
C36 C37 1.3900 . ?
C36 C42 1.491(4) . ?
C41 H41 0.9500 . ?
C41 C40 1.3900 . ?
C40 H40 0.9500 . ?
C40 C39 1.3900 . ?
C39 H39 0.9500 . ?
C39 C38 1.3900 . ?
C38 H38 0.9500 . ?
C38 C37 1.3900 . ?
C37 H37 0.9500 . ?
C42 H42C 0.9800 . ?
C42 H42B 0.9800 . ?
C42 H42A 0.9800 . ?

loop_
_geom_torsion_atom_site_label_1
_geom_torsion_atom_site_label_2
_geom_torsion_atom_site_label_3
_geom_torsion_atom_site_label_4
_geom_torsion
_geom_torsion_site_symmetry_1
_geom_torsion_site_symmetry_2
_geom_torsion_site_symmetry_3
_geom_torsion_site_symmetry_4
_geom_torsion_publ_flag
Ca1 N1 C1 C2 -18.7(3) . . . . ?
Ca1 N1 C1 C4 163.32(15) . . . . ?
Ca1 N1 C6 C7 -85.27(19) . . . . ?
Ca1 N1 C6 C11 91.30(18) . . . . ?
Ca1 N2 C3 C2 12.9(3) . . . . ?
Ca1 N2 C3 C5 -169.34(14) . . . . ?
Ca1 N2 C18 C19 96.33(18) . . . . ?
Ca1 N2 C18 C23 -79.32(18) . . . . ?
N1 C1 C2 C3 -15.1(4) . . . . ?
N1 C6 C7 C8 176.90(17) . . . . ?
N1 C6 C7 C12 -4.3(3) . . . . ?
N1 C6 C11 C10 -176.50(18) . . . . ?
N1 C6 C11 C15 5.4(3) . . . . ?
N2 C18 C19 C20 -174.26(18) . . . . ?
N2 C18 C19 C24 6.6(3) . . . . ?
N2 C18 C23 C22 175.46(18) . . . . ?
N2 C18 C23 C27 -7.1(3) . . . . ?
C1 N1 C6 C7 94.2(2) . . . . ?
C1 N1 C6 C11 -89.2(2) . . . . ?
C1 C2 C3 N2 18.9(3) . . . . ?
C1 C2 C3 C5 -159.0(2) . . . . ?
C3 N2 C18 C19 -74.8(2) . . . . ?
C3 N2 C18 C23 109.6(2) . . . . ?
C4 C1 C2 C3 162.9(2) . . . . ?
C6 N1 C1 C2 161.82(19) . . . . ?
C6 N1 C1 C4 -16.2(3) . . . . ?
C6 C7 C8 C9 -0.6(3) . . . . ?
C6 C7 C12 C13 120.9(2) . . . . ?
C6 C7 C12 C14 -117.0(2) . . . . ?
C6 C11 C15 C16 -130.6(2) . . . . ?
C6 C11 C15 C17 105.8(2) . . . . ?
C7 C6 C11 C10 0.1(3) . . . . ?
C7 C6 C11 C15 -178.00(18) . . . . ?
C7 C8 C9 C10 0.2(4) . . . . ?
C8 C7 C12 C13 -60.3(2) . . . . ?
C8 C7 C12 C14 61.8(3) . . . . ?
C8 C9 C10 C11 0.4(4) . . . . ?
C9 C10 C11 C6 -0.5(3) . . . . ?
C9 C10 C11 C15 177.7(2) . . . . ?
C10 C11 C15 C16 51.2(3) . . . . ?
C10 C11 C15 C17 -72.3(3) . . . . ?
C11 C6 C7 C8 0.4(3) . . . . ?
C11 C6 C7 C12 179.18(18) . . . . ?
C12 C7 C8 C9 -179.4(2) . . . . ?
C18 N2 C3 C2 -176.96(19) . . . . ?
C18 N2 C3 C5 0.8(3) . . . . ?
C18 C19 C20 C21 -1.3(3) . . . . ?
C18 C19 C24 C25 123.3(2) . . . . ?
C18 C19 C24 C26 -114.0(2) . . . . ?
C18 C23 C27 C28 -78.2(2) . . . . ?
C18 C23 C27 C29 157.10(18) . . . . ?
C19 C18 C23 C22 -0.2(3) . . . . ?
C19 C18 C23 C27 177.22(18) . . . . ?
C19 C20 C21 C22 0.3(4) . . . . ?
C20 C19 C24 C25 -55.9(3) . . . . ?
C20 C19 C24 C26 66.9(2) . . . . ?
C20 C21 C22 C23 0.8(4) . . . . ?
C21 C22 C23 C18 -0.8(3) . . . . ?
C21 C22 C23 C27 -178.3(2) . . . . ?
C22 C23 C27 C28 99.2(2) . . . . ?
C22 C23 C27 C29 -25.5(3) . . . . ?
C23 C18 C19 C20 1.3(3) . . . . ?
C23 C18 C19 C24 -177.85(18) . . . . ?
C24 C19 C20 C21 177.8(2) . . . . ?
C36 C41 C40 C39 0.0 . . . . ?
C41 C36 C37 C38 0.0 . . . . ?
C41 C40 C39 C38 0.0 . . . . ?
C40 C39 C38 C37 0.0 . . . . ?
C39 C38 C37 C36 0.0 . . . . ?
C37 C36 C41 C40 0.0 . . . . ?
C42 C36 C41 C40 179.4(3) . . . . ?
C42 C36 C37 C38 -179.4(3) . . . . ?
